data_4080822
loop_
_publ_author_name
'Guard, Louise M.'
'Hazari, Nilay'

_publ_section_title
;
 Synthesis and Reactivity of Magnesium Complexes Supported by
 Tris(2-dimethylaminoethyl)amine (Me6tren)
;
_journal_issue 9
_journal_name_full Organometallics
_journal_page_first 2787
_journal_paper_doi 10.1021/om4002186
_journal_volume 32
_journal_year 2013
_chemical_formula_moiety '4(C12 H30 Br Mg N4), 2(Br4 Mg), C7 H8'
_chemical_formula_sum 'C55 H128 Br12 Mg6 N16'
_chemical_formula_weight 2118.51
_space_group_crystal_system monoclinic
_space_group_IT_number 14
_space_group_name_Hall '-P 2ybc'
_space_group_name_H-M_alt 'P 1 21/c 1'
_symmetry_space_group_name_Hall '-P 2ybc'
_symmetry_space_group_name_H-M 'P 1 21/c 1'
_atom_sites_solution_hydrogens geom
_atom_sites_solution_primary direct
_atom_sites_solution_secondary difmap
_cell_angle_alpha 90.00
_cell_angle_beta 113.437(8)
_cell_angle_gamma 90.00
_cell_formula_units_Z 2
_cell_length_a 15.1927(3)
_cell_length_b 19.9755(4)
_cell_length_c 15.9698(11)
_cell_measurement_reflns_used 68335
_cell_measurement_temperature 93
_cell_measurement_theta_max 65.9
_cell_measurement_theta_min 2.2
_cell_volume 4446.7(4)
_computing_cell_refinement 'CrystalClear-SM Expert 2.0 r12 (Rigaku, 2011)'
_computing_data_collection 'CrystalClear-SM Expert 2.0 r12 (Rigaku, 2011)'
_computing_data_reduction 'CrystalClear-SM Expert 2.0 r12 (Rigaku, 2011)'
_computing_molecular_graphics
;
O. V. Dolomanov, L. J. Bourhis, R. J. Gildea, J. A. K. Howard and H. Puschmann,
OLEX2: a complete structure solution, refinement and analysis program.
J. Appl. Cryst. (2009). 42, 339-341.
;
_computing_publication_material
;
O. V. Dolomanov, L. J. Bourhis, R. J. Gildea, J. A. K. Howard and H. Puschmann,
OLEX2: a complete structure solution, refinement and analysis program.
J. Appl. Cryst. (2009). 42, 339-341.
;
_computing_structure_refinement 'SHELXL-97 (Sheldrick, 2008)'
_computing_structure_solution 'SHELXS-97 (Sheldrick, 2008)'
_diffrn_ambient_temperature 93
_diffrn_detector CCD
_diffrn_detector_area_resol_mean 22.2
_diffrn_measured_fraction_theta_full 0.971
_diffrn_measured_fraction_theta_max 0.971
_diffrn_measurement_details
;
scan:
    Number of images: 360
               Slice: -48.0000 - 132.0000
         Image width: 0.5000
            Exp time: 2.0000
       Rotation axis: Omega
               Omega: 0.0000
               Kappa: 15.0000
                 Phi: 0.0000
                 XTD: 50.0000
              2theta: 42.0000
scan:
    Number of images: 360
               Slice: -48.0000 - 132.0000
         Image width: 0.5000
            Exp time: 2.0000
       Rotation axis: Omega
               Omega: 0.0000
               Kappa: 30.0000
                 Phi: 90.0000
                 XTD: 50.0000
              2theta: 42.0000
scan:
    Number of images: 342
               Slice: -48.0000 - 123.0000
         Image width: 0.5000
            Exp time: 2.0000
       Rotation axis: Omega
               Omega: 0.0000
               Kappa: 45.0000
                 Phi: 90.0000
                 XTD: 50.0000
              2theta: 42.0000
scan:
    Number of images: 330
               Slice: -48.0000 - 117.0000
         Image width: 0.5000
            Exp time: 2.0000
       Rotation axis: Omega
               Omega: 0.0000
               Kappa: 15.0000
                 Phi: 90.0000
                 XTD: 50.0000
              2theta: 42.0000
scan:
    Number of images: 344
               Slice: -48.0000 - 124.0000
         Image width: 0.5000
            Exp time: 2.0000
       Rotation axis: Omega
               Omega: 0.0000
               Kappa: 30.0000
                 Phi: 180.0000
                 XTD: 50.0000
              2theta: 42.0000
scan:
    Number of images: 360
               Slice: -48.0000 - 132.0000
         Image width: 0.5000
            Exp time: 2.0000
       Rotation axis: Omega
               Omega: 0.0000
               Kappa: 45.0000
                 Phi: 180.0000
                 XTD: 50.0000
              2theta: 42.0000
scan:
    Number of images: 180
               Slice: -25.0000 - 65.0000
         Image width: 0.5000
            Exp time: 2.0000
       Rotation axis: Omega
               Omega: 0.0000
               Kappa: 45.0000
                 Phi: 0.0000
                 XTD: 50.0000
              2theta: 42.0000
scan:
    Number of images: 360
               Slice: 0.0000 - 180.0000
         Image width: 0.5000
            Exp time: 4.0000
       Rotation axis: Omega
               Omega: 0.0000
               Kappa: 15.0000
                 Phi: 90.0000
                 XTD: 50.0000
              2theta: 90.0000
scan:
    Number of images: 360
               Slice: 0.0000 - 180.0000
         Image width: 0.5000
            Exp time: 4.0000
       Rotation axis: Omega
               Omega: 0.0000
               Kappa: 30.0000
                 Phi: 0.0000
                 XTD: 50.0000
              2theta: 90.0000
scan:
    Number of images: 360
               Slice: 0.0000 - 180.0000
         Image width: 0.5000
            Exp time: 4.0000
       Rotation axis: Omega
               Omega: 0.0000
               Kappa: 30.0000
                 Phi: 90.0000
                 XTD: 50.0000
              2theta: 90.0000
scan:
    Number of images: 360
               Slice: 0.0000 - 180.0000
         Image width: 0.5000
            Exp time: 4.0000
       Rotation axis: Omega
               Omega: 0.0000
               Kappa: 0.0000
                 Phi: 0.0000
                 XTD: 50.0000
              2theta: 90.0000
scan:
    Number of images: 300
               Slice: 0.0000 - 150.0000
         Image width: 0.5000
            Exp time: 4.0000
       Rotation axis: Omega
               Omega: 0.0000
               Kappa: 45.0000
                 Phi: 0.0000
                 XTD: 50.0000
              2theta: 90.0000
scan:
    Number of images: 318
               Slice: 0.0000 - 159.0000
         Image width: 0.5000
            Exp time: 4.0000
       Rotation axis: Omega
               Omega: 0.0000
               Kappa: 45.0000
                 Phi: 90.0000
                 XTD: 50.0000
              2theta: 90.0000
scan:
    Number of images: 324
               Slice: 0.0000 - 162.0000
         Image width: 0.5000
            Exp time: 4.0000
       Rotation axis: Omega
               Omega: 0.0000
               Kappa: 15.0000
                 Phi: 0.0000
                 XTD: 50.0000
              2theta: 90.0000
scan:
    Number of images: 360
               Slice: 0.0000 - 180.0000
         Image width: 0.5000
            Exp time: 4.0000
       Rotation axis: Omega
               Omega: 0.0000
               Kappa: 30.0000
                 Phi: 180.0000
                 XTD: 50.0000
              2theta: 90.0000
scan:
    Number of images: 280
               Slice: 0.0000 - 140.0000
         Image width: 0.5000
            Exp time: 4.0000
       Rotation axis: Omega
               Omega: 0.0000
               Kappa: 15.0000
                 Phi: 180.0000
                 XTD: 50.0000
              2theta: 90.0000
scan:
    Number of images: 300
               Slice: 0.0000 - 150.0000
         Image width: 0.5000
            Exp time: 4.0000
       Rotation axis: Omega
               Omega: 0.0000
               Kappa: 45.0000
                 Phi: 180.0000
                 XTD: 50.0000
              2theta: 90.0000
;
_diffrn_measurement_device
;
AFC11 (Left): Eulerian 3 circle
;
_diffrn_measurement_device_type 'Rigaku Saturn 944+ CCD'
_diffrn_measurement_method \w
_diffrn_measurement_specimen_support Unknown
_diffrn_orient_matrix_type FS_PROCESS
_diffrn_orient_matrix_UB_11 -0.050687
_diffrn_orient_matrix_UB_12 -0.024455
_diffrn_orient_matrix_UB_13 -0.051241
_diffrn_orient_matrix_UB_21 -0.004998
_diffrn_orient_matrix_UB_22 -0.033641
_diffrn_orient_matrix_UB_23 0.044276
_diffrn_orient_matrix_UB_31 -0.050522
_diffrn_orient_matrix_UB_32 0.027863
_diffrn_orient_matrix_UB_33 0.008482
_diffrn_radiation_monochromator confocal
_diffrn_radiation_type CuK\a
_diffrn_radiation_wavelength 1.54178
_diffrn_reflns_av_R_equivalents 0.0364
_diffrn_reflns_av_unetI/netI 0.0174
_diffrn_reflns_limit_h_max 17
_diffrn_reflns_limit_h_min -17
_diffrn_reflns_limit_k_max 21
_diffrn_reflns_limit_k_min -23
_diffrn_reflns_limit_l_max 18
_diffrn_reflns_limit_l_min -18
_diffrn_reflns_number 72247
_diffrn_reflns_theta_full 65.86
_diffrn_reflns_theta_max 65.86
_diffrn_reflns_theta_min 3.17
_diffrn_source 'Rotating Anode'
_diffrn_source_current 40.0
_diffrn_source_power 2.0
_diffrn_source_voltage 50.0
_diffrn_standards_decay_% 0
_diffrn_standards_interval_count 0
_diffrn_standards_interval_time 0
_diffrn_standards_number 0
_exptl_absorpt_coefficient_mu 7.154
_exptl_absorpt_correction_T_max 1.000
_exptl_absorpt_correction_T_min 0.789
_exptl_absorpt_correction_type multi-scan
_exptl_absorpt_process_details 'Jacobson, R. (1998) Private Communication'
_exptl_crystal_colour colourless
_exptl_crystal_colour_primary colourless
_exptl_crystal_density_diffrn 1.582
_exptl_crystal_density_method 'not measured'
_exptl_crystal_description Block
_exptl_crystal_F_000 2124
_exptl_crystal_size_max 0.1
_exptl_crystal_size_mid 0.1
_exptl_crystal_size_min 0.05
_refine_diff_density_max 1.160
_refine_diff_density_min -0.959
_refine_diff_density_rms 0.071
_refine_ls_extinction_method none
_refine_ls_goodness_of_fit_ref 1.085
_refine_ls_hydrogen_treatment constr
_refine_ls_matrix_type full
_refine_ls_number_parameters 446
_refine_ls_number_reflns 7629
_refine_ls_number_restraints 63
_refine_ls_restrained_S_all 1.090
_refine_ls_R_factor_all 0.0290
_refine_ls_R_factor_gt 0.0280
_refine_ls_shift/su_max 0.002
_refine_ls_shift/su_mean 0.000
_refine_ls_structure_factor_coef Fsqd
_refine_ls_weighting_details 'calc w=1/[\s^2^(Fo^2^)+(0.0309P)^2^+7.4602P] where P=(Fo^2^+2Fc^2^)/3'
_refine_ls_weighting_scheme calc
_refine_ls_wR_factor_gt 0.0699
_refine_ls_wR_factor_ref 0.0705
_reflns_number_gt 7364
_reflns_number_total 7629
_reflns_threshold_expression >2sigma(I)
_cod_data_source_file om4002186_si_002.cif
_cod_data_source_block '_Compound4'
_cod_original_cell_volume 4446.7(3)
_cod_database_code 4080822
_olex2_refinement_description
;
1. Fixed Uiso
 At 1.2 times of:
  {H12A,H12B} of C12, {H11A,H11B} of C11, {H10A,H10B} of C10, {H9A,H9B} of C9,
   {H7A,H7B} of C7, {H8A,H8B} of C8, H6S of C6S, H5S of C5S, H4S of C4S, H3S of
  C3S, H2S of C2S, {H24A,H24B} of C24, {H23A,H23B} of C23, {H22A,H22B} of C22,
  {H21A,H21B} of C21, {H20A,H20B} of C20, {H19A,H19B} of C19
 At 1.5 times of:
  {H6A,H6B,H6C} of C6, {H7SA,H7SB,H7SC} of C7S, {H13A,H13B,H13C} of C13,
  {H14A,H14B,H14C} of C14, {H15A,H15B,H15C} of C15, {H16A,H16B,H16C} of C16,
  {H17A,H17B,H17C} of C17, {H18A,H18B,H18C} of C18, {H1A,H1B,H1C} of C1, {H2A,
  H2B,H2C} of C2, {H3A,H3B,H3C} of C3, {H4A,H4B,H4C} of C4, {H5A,H5B,H5C} of C5
2. Rigid bond restraints
 C7S, C1S, C2S, C3S, C4S, C5S, C6S
 with sigma for 1-2 distances of 0.002 and sigma for 1-3 distances of 0.002
3. Uiso/Uaniso restraints and constraints
C7S ~ C1S ~ C2S ~ C3S ~ C4S ~ C5S ~ C6S: within 1.7A with sigma of 0.01 and sigma for terminal atoms of 0.02
4. Same fragment restrains
{C7S, C1S, C6S, C5S, C4S, C3S, C2S}
as
{C7S, C1S, C2S, C3S, C4S, C5S, C6S}
5. Others
 Fixed Sof: C7S(0.5) H7SA(0.5) H7SB(0.5) H7SC(0.5) C1S(0.5) C2S(0.5) H2S(0.5)
 C3S(0.5) H3S(0.5) C4S(0.5) H4S(0.5) C5S(0.5) H5S(0.5) C6S(0.5) H6S(0.5)
6.a Secondary CH2 refined with riding coordinates:
 C7(H7A,H7B), C8(H8A,H8B), C9(H9A,H9B), C10(H10A,H10B), C11(H11A,H11B),
 C12(H12A,H12B), C19(H19A,H19B), C20(H20A,H20B), C21(H21A,H21B), C22(H22A,H22B),
  C23(H23A,H23B), C24(H24A,H24B)
6.b Aromatic/amide H refined with riding coordinates:
 C2S(H2S), C3S(H3S), C4S(H4S), C5S(H5S), C6S(H6S)
6.c Idealised Me refined as rotating group:
 C1(H1A,H1B,H1C), C2(H2A,H2B,H2C), C3(H3A,H3B,H3C), C4(H4A,H4B,H4C), C5(H5A,
 H5B,H5C), C6(H6A,H6B,H6C), C13(H13A,H13B,H13C), C14(H14A,H14B,H14C), C15(H15A,
 H15B,H15C), C16(H16A,H16B,H16C), C17(H17A,H17B,H17C), C18(H18A,H18B,H18C),
 C7S(H7SA,H7SB,H7SC)
;

loop_
_space_group_symop_id
_space_group_symop_operation_xyz
1 'x, y, z'
2 '-x, y+1/2, -z+1/2'
3 '-x, -y, -z'
4 'x, -y-1/2, z-1/2'

loop_
_atom_site_label
_atom_site_type_symbol
_atom_site_fract_x
_atom_site_fract_y
_atom_site_fract_z
_atom_site_U_iso_or_equiv
_atom_site_adp_type
_atom_site_occupancy
_atom_site_symmetry_multiplicity
_atom_site_calc_flag
_atom_site_refinement_flags
_atom_site_disorder_assembly
_atom_site_disorder_group
Br1 Br 0.89027(2) 0.737121(17) 0.69781(2) 0.03682(9) Uani 1 1 d . . .
Br2 Br 0.02650(2) 0.893003(16) -0.01874(2) 0.03192(8) Uani 1 1 d . . .
Br3 Br 0.51322(2) 0.178344(17) 0.19184(2) 0.03544(9) Uani 1 1 d . . .
Br4 Br 0.67729(2) 0.130485(15) 0.45380(2) 0.03272(9) Uani 1 1 d . . .
Br5 Br 0.44848(2) 0.017821(15) 0.314929(19) 0.02652(8) Uani 1 1 d . . .
Br6 Br 0.66977(2) 0.006271(16) 0.23920(2) 0.03358(9) Uani 1 1 d . . .
Mg1 Mg 0.20031(6) 0.88916(4) 0.01462(6) 0.02092(19) Uani 1 1 d . . .
Mg2 Mg 0.77184(6) 0.81094(4) 0.58064(6) 0.02075(19) Uani 1 1 d . . .
Mg3 Mg 0.58064(6) 0.08384(4) 0.29991(6) 0.02229(19) Uani 1 1 d . . .
N1 N 0.80879(17) 0.78601(12) 0.46453(16) 0.0255(5) Uani 1 1 d . . .
N2 N 0.81889(16) 0.90764(12) 0.64604(15) 0.0239(5) Uani 1 1 d . . .
N3 N 0.64198(16) 0.76843(11) 0.58615(15) 0.0225(5) Uani 1 1 d . . .
N4 N 0.66586(16) 0.87458(11) 0.47701(15) 0.0216(5) Uani 1 1 d . . .
N5 N 0.24817(17) 0.84558(12) 0.15311(15) 0.0245(5) Uani 1 1 d . . .
N6 N 0.22795(18) 0.99550(12) 0.00098(15) 0.0261(5) Uani 1 1 d . . .
N7 N 0.19598(17) 0.82412(12) -0.09780(16) 0.0262(5) Uani 1 1 d . . .
N8 N 0.35554(16) 0.88381(12) 0.04757(15) 0.0227(5) Uani 1 1 d . . .
C1 C 0.7721(2) 0.71748(14) 0.4360(2) 0.0312(7) Uani 1 1 d . . .
H1A H 0.7888 0.7032 0.3855 0.047 Uiso 1 1 calc R . .
H1B H 0.7021 0.7172 0.4160 0.047 Uiso 1 1 calc R . .
H1C H 0.8009 0.6867 0.4875 0.047 Uiso 1 1 calc R . .
C2 C 0.9124(2) 0.78511(17) 0.4834(2) 0.0374(7) Uani 1 1 d . . .
H2A H 0.9211 0.7722 0.4280 0.056 Uiso 1 1 calc R . .
H2B H 0.9452 0.7528 0.5321 0.056 Uiso 1 1 calc R . .
H2C H 0.9396 0.8298 0.5027 0.056 Uiso 1 1 calc R . .
C3 C 0.9102(2) 0.92128(16) 0.6359(2) 0.0324(7) Uani 1 1 d . . .
H3A H 0.9374 0.9636 0.6661 0.049 Uiso 1 1 calc R . .
H3B H 0.8978 0.9243 0.5709 0.049 Uiso 1 1 calc R . .
H3C H 0.9557 0.8849 0.6639 0.049 Uiso 1 1 calc R . .
C4 C 0.8394(2) 0.91093(17) 0.74485(19) 0.0357(7) Uani 1 1 d . . .
H4A H 0.8674 0.9546 0.7690 0.054 Uiso 1 1 calc R . .
H4B H 0.8846 0.8754 0.7771 0.054 Uiso 1 1 calc R . .
H4C H 0.7796 0.9050 0.7537 0.054 Uiso 1 1 calc R . .
C5 C 0.6377(2) 0.79313(16) 0.6720(2) 0.0321(7) Uani 1 1 d . . .
H5A H 0.5816 0.7739 0.6790 0.048 Uiso 1 1 calc R . .
H5B H 0.6325 0.8421 0.6700 0.048 Uiso 1 1 calc R . .
H5C H 0.6961 0.7798 0.7239 0.048 Uiso 1 1 calc R . .
C6 C 0.6411(2) 0.69435(14) 0.5879(2) 0.0287(6) Uani 1 1 d . . .
H6A H 0.5858 0.6789 0.5995 0.043 Uiso 1 1 calc R . .
H6B H 0.7003 0.6781 0.6365 0.043 Uiso 1 1 calc R . .
H6C H 0.6368 0.6770 0.5290 0.043 Uiso 1 1 calc R . .
C7 C 0.7591(2) 0.83516(15) 0.39079(19) 0.0284(6) Uani 1 1 d . . .
H7A H 0.7537 0.8164 0.3315 0.034 Uiso 1 1 calc R . .
H7B H 0.7978 0.8766 0.4021 0.034 Uiso 1 1 calc R . .
C8 C 0.6594(2) 0.85199(14) 0.38585(18) 0.0271(6) Uani 1 1 d . . .
H8A H 0.6306 0.8878 0.3403 0.032 Uiso 1 1 calc R . .
H8B H 0.6177 0.8120 0.3663 0.032 Uiso 1 1 calc R . .
C9 C 0.7456(2) 0.95895(14) 0.59688(19) 0.0256(6) Uani 1 1 d . . .
H9A H 0.7762 1.0037 0.6074 0.031 Uiso 1 1 calc R . .
H9B H 0.6953 0.9594 0.6217 0.031 Uiso 1 1 calc R . .
C10 C 0.6994(2) 0.94520(13) 0.49461(18) 0.0246(6) Uani 1 1 d . . .
H10A H 0.6443 0.9758 0.4655 0.030 Uiso 1 1 calc R . .
H10B H 0.7465 0.9538 0.4673 0.030 Uiso 1 1 calc R . .
C11 C 0.55763(19) 0.79380(14) 0.50661(19) 0.0250(6) Uani 1 1 d . . .
H11A H 0.4995 0.7905 0.5200 0.030 Uiso 1 1 calc R . .
H11B H 0.5476 0.7656 0.4526 0.030 Uiso 1 1 calc R . .
C12 C 0.5721(2) 0.86627(14) 0.48542(19) 0.0252(6) Uani 1 1 d . . .
H12A H 0.5193 0.8799 0.4277 0.030 Uiso 1 1 calc R . .
H12B H 0.5704 0.8956 0.5347 0.030 Uiso 1 1 calc R . .
C13 C 0.2189(2) 0.77439(15) 0.1392(2) 0.0332(7) Uani 1 1 d . . .
H13A H 0.2408 0.7517 0.1984 0.050 Uiso 1 1 calc R . .
H13B H 0.2478 0.7529 0.1010 0.050 Uiso 1 1 calc R . .
H13C H 0.1489 0.7715 0.1089 0.050 Uiso 1 1 calc R . .
C14 C 0.2074(2) 0.87569(16) 0.2147(2) 0.0340(7) Uani 1 1 d . . .
H14A H 0.2312 0.8514 0.2728 0.051 Uiso 1 1 calc R . .
H14B H 0.1372 0.8728 0.1863 0.051 Uiso 1 1 calc R . .
H14C H 0.2267 0.9228 0.2257 0.051 Uiso 1 1 calc R . .
C15 C 0.2232(2) 1.02648(15) 0.08390(19) 0.0301(6) Uani 1 1 d . . .
H15A H 0.2380 1.0743 0.0853 0.045 Uiso 1 1 calc R . .
H15B H 0.2699 1.0048 0.1385 0.045 Uiso 1 1 calc R . .
H15C H 0.1586 1.0207 0.0825 0.045 Uiso 1 1 calc R . .
C16 C 0.1580(3) 1.03096(16) -0.0803(2) 0.0358(7) Uani 1 1 d . . .
H16A H 0.1750 1.0785 -0.0771 0.054 Uiso 1 1 calc R . .
H16B H 0.0933 1.0264 -0.0813 0.054 Uiso 1 1 calc R . .
H16C H 0.1595 1.0113 -0.1359 0.054 Uiso 1 1 calc R . .
C17 C 0.1599(2) 0.86613(17) -0.1815(2) 0.0350(7) Uani 1 1 d . . .
H17A H 0.1546 0.8388 -0.2343 0.053 Uiso 1 1 calc R . .
H17B H 0.2046 0.9031 -0.1746 0.053 Uiso 1 1 calc R . .
H17C H 0.0966 0.8842 -0.1909 0.053 Uiso 1 1 calc R . .
C18 C 0.1328(2) 0.76460(16) -0.1142(2) 0.0353(7) Uani 1 1 d . . .
H18A H 0.1323 0.7401 -0.1676 0.053 Uiso 1 1 calc R . .
H18B H 0.0674 0.7791 -0.1253 0.053 Uiso 1 1 calc R . .
H18C H 0.1568 0.7353 -0.0606 0.053 Uiso 1 1 calc R . .
C19 C 0.3544(2) 0.85099(15) 0.19672(18) 0.0264(6) Uani 1 1 d . . .
H19A H 0.3797 0.8176 0.2465 0.032 Uiso 1 1 calc R . .
H19B H 0.3724 0.8961 0.2239 0.032 Uiso 1 1 calc R . .
C20 C 0.3996(2) 0.83925(15) 0.12825(18) 0.0269(6) Uani 1 1 d . . .
H20A H 0.4694 0.8481 0.1578 0.032 Uiso 1 1 calc R . .
H20B H 0.3904 0.7919 0.1082 0.032 Uiso 1 1 calc R . .
C21 C 0.3262(2) 1.00280(15) 0.0037(2) 0.0300(6) Uani 1 1 d . . .
H21A H 0.3496 1.0488 0.0235 0.036 Uiso 1 1 calc R . .
H21B H 0.3243 0.9962 -0.0585 0.036 Uiso 1 1 calc R . .
C22 C 0.3955(2) 0.95274(15) 0.0683(2) 0.0284(6) Uani 1 1 d . . .
H22A H 0.4577 0.9547 0.0620 0.034 Uiso 1 1 calc R . .
H22B H 0.4070 0.9644 0.1321 0.034 Uiso 1 1 calc R . .
C23 C 0.2957(2) 0.80130(15) -0.07778(19) 0.0264(6) Uani 1 1 d . . .
H23A H 0.3005 0.7871 -0.1352 0.032 Uiso 1 1 calc R . .
H23B H 0.3110 0.7622 -0.0362 0.032 Uiso 1 1 calc R . .
C24 C 0.3674(2) 0.85682(15) -0.03399(18) 0.0263(6) Uani 1 1 d . . .
H24A H 0.4333 0.8393 -0.0159 0.032 Uiso 1 1 calc R . .
H24B H 0.3580 0.8932 -0.0788 0.032 Uiso 1 1 calc R . .
C7S C -0.0372(8) 0.3966(5) 0.1057(8) 0.078(3) Uani 0.50 1 d PDU A -1
H7SA H 0.0197 0.3770 0.1536 0.117 Uiso 0.50 1 calc PR A -1
H7SB H -0.0713 0.3619 0.0611 0.117 Uiso 0.50 1 calc PR A -1
H7SC H -0.0797 0.4147 0.1329 0.117 Uiso 0.50 1 calc PR A -1
C1S C -0.0091(10) 0.4484(8) 0.0617(7) 0.047(2) Uani 0.50 1 d PDU A -1
C2S C -0.0745(10) 0.4626(7) -0.0241(8) 0.046(2) Uani 0.50 1 d PDU A -1
H2S H -0.1315 0.4368 -0.0508 0.056 Uiso 0.50 1 calc PR A -1
C3S C -0.0566(12) 0.5154(9) -0.0721(8) 0.046(2) Uani 0.50 1 d PDU A -1
H3S H -0.1011 0.5261 -0.1320 0.056 Uiso 0.50 1 calc PR A -1
C4S C 0.0308(9) 0.5538(7) -0.0292(7) 0.043(2) Uani 0.50 1 d PDU A -1
H4S H 0.0451 0.5912 -0.0584 0.052 Uiso 0.50 1 calc PR A -1
C5S C 0.0928(9) 0.5327(7) 0.0573(7) 0.042(2) Uani 0.50 1 d PDU A -1
H5S H 0.1517 0.5557 0.0878 0.051 Uiso 0.50 1 calc PR A -1
C6S C 0.0714(12) 0.4810(9) 0.0984(9) 0.046(2) Uani 0.50 1 d PDU A -1
H6S H 0.1166 0.4674 0.1567 0.056 Uiso 0.50 1 calc PR A -1

loop_
_atom_site_aniso_label
_atom_site_aniso_U_11
_atom_site_aniso_U_22
_atom_site_aniso_U_33
_atom_site_aniso_U_23
_atom_site_aniso_U_13
_atom_site_aniso_U_12
Br1 0.02947(17) 0.03519(18) 0.03188(17) 0.00739(13) -0.00253(13) 0.00256(13)
Br2 0.02143(16) 0.03774(18) 0.03478(17) -0.00107(13) 0.00926(13) 0.00561(12)
Br3 0.04176(19) 0.03770(19) 0.02983(16) 0.01582(13) 0.01737(14) 0.01719(14)
Br4 0.03508(18) 0.02277(16) 0.02918(16) -0.00045(12) 0.00099(13) -0.00585(12)
Br5 0.02379(15) 0.02846(16) 0.02647(15) -0.00602(11) 0.00912(12) -0.00525(11)
Br6 0.03928(19) 0.03480(18) 0.03335(17) 0.00965(13) 0.02154(14) 0.01184(13)
Mg1 0.0203(4) 0.0211(5) 0.0200(4) 0.0000(3) 0.0066(4) 0.0037(3)
Mg2 0.0205(4) 0.0209(5) 0.0174(4) 0.0000(3) 0.0039(3) -0.0010(3)
Mg3 0.0225(5) 0.0216(5) 0.0206(4) 0.0036(3) 0.0064(4) 0.0015(4)
N1 0.0299(13) 0.0202(12) 0.0280(12) -0.0035(10) 0.0132(10) -0.0027(10)
N2 0.0231(12) 0.0279(13) 0.0176(11) -0.0038(9) 0.0050(9) -0.0044(10)
N3 0.0260(12) 0.0205(12) 0.0197(11) -0.0005(9) 0.0077(9) -0.0021(9)
N4 0.0248(12) 0.0187(11) 0.0196(11) -0.0020(9) 0.0070(9) -0.0029(9)
N5 0.0274(12) 0.0228(12) 0.0240(12) 0.0013(9) 0.0109(10) 0.0033(10)
N6 0.0340(14) 0.0238(12) 0.0208(11) 0.0018(9) 0.0112(10) 0.0055(10)
N7 0.0229(12) 0.0279(13) 0.0230(12) -0.0036(10) 0.0038(10) 0.0044(10)
N8 0.0244(12) 0.0246(12) 0.0183(11) -0.0025(9) 0.0077(9) 0.0007(9)
C1 0.0408(18) 0.0212(15) 0.0308(15) -0.0041(12) 0.0134(13) -0.0042(13)
C2 0.0335(17) 0.0348(18) 0.0493(19) -0.0061(15) 0.0221(15) -0.0009(14)
C3 0.0249(15) 0.0377(18) 0.0321(16) -0.0062(13) 0.0086(13) -0.0082(13)
C4 0.0429(19) 0.0414(18) 0.0185(14) -0.0070(13) 0.0075(13) -0.0101(15)
C5 0.0412(18) 0.0329(17) 0.0260(15) -0.0048(13) 0.0172(13) -0.0049(14)
C6 0.0311(16) 0.0216(15) 0.0319(15) 0.0037(12) 0.0112(13) -0.0040(12)
C7 0.0420(17) 0.0227(15) 0.0236(14) 0.0001(11) 0.0164(13) -0.0041(13)
C8 0.0346(16) 0.0225(14) 0.0188(13) -0.0012(11) 0.0050(12) -0.0032(12)
C9 0.0284(15) 0.0214(14) 0.0256(14) -0.0056(11) 0.0094(12) -0.0030(11)
C10 0.0269(14) 0.0188(14) 0.0238(14) -0.0013(11) 0.0055(11) -0.0024(11)
C11 0.0202(14) 0.0256(15) 0.0252(14) -0.0025(11) 0.0049(11) -0.0028(11)
C12 0.0209(14) 0.0249(15) 0.0259(14) -0.0012(11) 0.0050(11) 0.0002(11)
C13 0.0411(18) 0.0254(16) 0.0315(16) 0.0020(12) 0.0128(14) -0.0025(13)
C14 0.0457(19) 0.0337(17) 0.0292(15) 0.0038(13) 0.0217(14) 0.0079(14)
C15 0.0426(18) 0.0238(15) 0.0249(14) 0.0007(12) 0.0145(13) 0.0079(13)
C16 0.052(2) 0.0279(16) 0.0242(15) 0.0067(12) 0.0110(14) 0.0119(14)
C17 0.0336(17) 0.0424(19) 0.0227(14) -0.0015(13) 0.0043(13) 0.0114(14)
C18 0.0311(16) 0.0341(17) 0.0343(16) -0.0115(13) 0.0062(13) -0.0012(13)
C19 0.0282(15) 0.0259(15) 0.0203(13) 0.0014(11) 0.0046(11) 0.0028(12)
C20 0.0227(14) 0.0309(16) 0.0218(14) 0.0009(12) 0.0034(11) 0.0066(12)
C21 0.0384(17) 0.0242(15) 0.0313(15) -0.0008(12) 0.0179(14) -0.0039(12)
C22 0.0266(15) 0.0310(16) 0.0280(14) -0.0056(12) 0.0113(12) -0.0069(12)
C23 0.0244(15) 0.0293(15) 0.0228(13) -0.0046(12) 0.0064(11) 0.0065(12)
C24 0.0255(14) 0.0319(16) 0.0205(13) -0.0032(11) 0.0080(11) 0.0052(12)
C7S 0.091(6) 0.056(5) 0.101(7) 0.019(5) 0.053(6) 0.023(4)
C1S 0.050(5) 0.050(4) 0.044(6) 0.001(4) 0.020(4) 0.018(3)
C2S 0.029(5) 0.065(5) 0.043(6) -0.017(5) 0.012(4) 0.006(4)
C3S 0.032(5) 0.071(5) 0.025(6) -0.001(4) -0.001(4) 0.029(4)
C4S 0.044(6) 0.051(4) 0.038(6) 0.001(5) 0.021(5) 0.019(4)
C5S 0.027(5) 0.052(4) 0.039(5) -0.016(4) 0.004(4) 0.013(3)
C6S 0.035(5) 0.061(4) 0.032(6) 0.003(4) 0.002(5) 0.030(3)

loop_
_atom_type_symbol
_atom_type_description
_atom_type_scat_dispersion_real
_atom_type_scat_dispersion_imag
_atom_type_scat_source
C C 0.0181 0.0091 'International Tables Vol C Tables 4.2.6.8 and 6.1.1.4'
H H 0.0000 0.0000 'International Tables Vol C Tables 4.2.6.8 and 6.1.1.4'
Br Br -0.6763 1.2805 'International Tables Vol C Tables 4.2.6.8 and 6.1.1.4'
Mg Mg 0.1719 0.1771 'International Tables Vol C Tables 4.2.6.8 and 6.1.1.4'
N N 0.0311 0.0180 'International Tables Vol C Tables 4.2.6.8 and 6.1.1.4'

loop_
_geom_angle_atom_site_label_1
_geom_angle_atom_site_label_2
_geom_angle_atom_site_label_3
_geom_angle
N5 Mg1 Br2 97.20(7)
N6 Mg1 Br2 100.28(7)
N6 Mg1 N5 118.72(9)
N6 Mg1 N7 115.89(10)
N6 Mg1 N8 80.90(9)
N7 Mg1 Br2 99.19(7)
N7 Mg1 N5 118.38(10)
N7 Mg1 N8 81.25(9)
N8 Mg1 Br2 178.37(7)
N8 Mg1 N5 81.22(9)
N1 Mg2 Br1 98.55(7)
N2 Mg2 Br1 99.39(7)
N2 Mg2 N1 117.42(9)
N2 Mg2 N3 117.11(9)
N2 Mg2 N4 81.40(9)
N3 Mg2 Br1 97.68(7)
N3 Mg2 N1 118.98(9)
N3 Mg2 N4 81.49(9)
N4 Mg2 Br1 179.06(7)
N4 Mg2 N1 81.50(9)
Br3 Mg3 Br4 108.63(4)
Br3 Mg3 Br5 110.07(4)
Br3 Mg3 Br6 109.84(3)
Br4 Mg3 Br5 106.53(3)
Br4 Mg3 Br6 114.72(4)
Br5 Mg3 Br6 106.95(4)
C1 N1 Mg2 106.14(18)
C1 N1 C2 107.0(2)
C1 N1 C7 110.9(2)
C2 N1 Mg2 116.01(19)
C2 N1 C7 109.4(2)
C7 N1 Mg2 107.40(17)
C3 N2 Mg2 104.66(17)
C3 N2 C9 110.6(2)
C4 N2 Mg2 116.08(19)
C4 N2 C3 107.4(2)
C4 N2 C9 109.1(2)
C9 N2 Mg2 108.92(16)
C5 N3 Mg2 106.31(17)
C5 N3 C11 109.6(2)
C6 N3 Mg2 113.88(18)
C6 N3 C5 108.1(2)
C6 N3 C11 110.2(2)
C11 N3 Mg2 108.56(16)
C8 N4 Mg2 107.73(17)
C8 N4 C12 111.1(2)
C10 N4 Mg2 108.24(16)
C10 N4 C8 110.9(2)
C10 N4 C12 110.8(2)
C12 N4 Mg2 107.91(16)
C13 N5 Mg1 105.56(17)
C13 N5 C14 108.1(2)
C13 N5 C19 110.2(2)
C14 N5 Mg1 116.45(18)
C14 N5 C19 108.8(2)
C19 N5 Mg1 107.68(17)
C15 N6 Mg1 103.60(17)
C15 N6 C16 107.9(2)
C16 N6 Mg1 116.65(19)
C21 N6 Mg1 108.81(17)
C21 N6 C15 109.7(2)
C21 N6 C16 109.9(2)
C17 N7 Mg1 106.36(18)
C17 N7 C23 110.2(2)
C18 N7 Mg1 115.16(19)
C18 N7 C17 108.2(2)
C18 N7 C23 108.9(2)
C23 N7 Mg1 107.96(16)
C20 N8 Mg1 107.80(17)
C22 N8 Mg1 108.12(17)
C22 N8 C20 110.9(2)
C24 N8 Mg1 107.41(16)
C24 N8 C20 111.9(2)
C24 N8 C22 110.5(2)
N1 C1 H1A 109.5
N1 C1 H1B 109.5
N1 C1 H1C 109.5
H1A C1 H1B 109.5
H1A C1 H1C 109.5
H1B C1 H1C 109.5
N1 C2 H2A 109.5
N1 C2 H2B 109.5
N1 C2 H2C 109.5
H2A C2 H2B 109.5
H2A C2 H2C 109.5
H2B C2 H2C 109.5
N2 C3 H3A 109.5
N2 C3 H3B 109.5
N2 C3 H3C 109.5
H3A C3 H3B 109.5
H3A C3 H3C 109.5
H3B C3 H3C 109.5
N2 C4 H4A 109.5
N2 C4 H4B 109.5
N2 C4 H4C 109.5
H4A C4 H4B 109.5
H4A C4 H4C 109.5
H4B C4 H4C 109.5
N3 C5 H5A 109.5
N3 C5 H5B 109.5
N3 C5 H5C 109.5
H5A C5 H5B 109.5
H5A C5 H5C 109.5
H5B C5 H5C 109.5
N3 C6 H6A 109.5
N3 C6 H6B 109.5
N3 C6 H6C 109.5
H6A C6 H6B 109.5
H6A C6 H6C 109.5
H6B C6 H6C 109.5
N1 C7 H7A 109.3
N1 C7 H7B 109.3
N1 C7 C8 111.6(2)
H7A C7 H7B 108.0
C8 C7 H7A 109.3
C8 C7 H7B 109.3
N4 C8 C7 109.8(2)
N4 C8 H8A 109.7
N4 C8 H8B 109.7
C7 C8 H8A 109.7
C7 C8 H8B 109.7
H8A C8 H8B 108.2
N2 C9 H9A 109.3
N2 C9 H9B 109.3
N2 C9 C10 111.7(2)
H9A C9 H9B 107.9
C10 C9 H9A 109.3
C10 C9 H9B 109.3
N4 C10 C9 110.5(2)
N4 C10 H10A 109.5
N4 C10 H10B 109.5
C9 C10 H10A 109.5
C9 C10 H10B 109.5
H10A C10 H10B 108.1
N3 C11 H11A 109.4
N3 C11 H11B 109.4
N3 C11 C12 111.2(2)
H11A C11 H11B 108.0
C12 C11 H11A 109.4
C12 C11 H11B 109.4
N4 C12 C11 110.7(2)
N4 C12 H12A 109.5
N4 C12 H12B 109.5
C11 C12 H12A 109.5
C11 C12 H12B 109.5
H12A C12 H12B 108.1
N5 C13 H13A 109.5
N5 C13 H13B 109.5
N5 C13 H13C 109.5
H13A C13 H13B 109.5
H13A C13 H13C 109.5
H13B C13 H13C 109.5
N5 C14 H14A 109.5
N5 C14 H14B 109.5
N5 C14 H14C 109.5
H14A C14 H14B 109.5
H14A C14 H14C 109.5
H14B C14 H14C 109.5
N6 C15 H15A 109.5
N6 C15 H15B 109.5
N6 C15 H15C 109.5
H15A C15 H15B 109.5
H15A C15 H15C 109.5
H15B C15 H15C 109.5
N6 C16 H16A 109.5
N6 C16 H16B 109.5
N6 C16 H16C 109.5
H16A C16 H16B 109.5
H16A C16 H16C 109.5
H16B C16 H16C 109.5
N7 C17 H17A 109.5
N7 C17 H17B 109.5
N7 C17 H17C 109.5
H17A C17 H17B 109.5
H17A C17 H17C 109.5
H17B C17 H17C 109.5
N7 C18 H18A 109.5
N7 C18 H18B 109.5
N7 C18 H18C 109.5
H18A C18 H18B 109.5
H18A C18 H18C 109.5
H18B C18 H18C 109.5
N5 C19 H19A 109.3
N5 C19 H19B 109.3
N5 C19 C20 111.6(2)
H19A C19 H19B 108.0
C20 C19 H19A 109.3
C20 C19 H19B 109.3
N8 C20 C19 110.7(2)
N8 C20 H20A 109.5
N8 C20 H20B 109.5
C19 C20 H20A 109.5
C19 C20 H20B 109.5
H20A C20 H20B 108.1
N6 C21 H21A 109.2
N6 C21 H21B 109.2
N6 C21 C22 111.9(2)
H21A C21 H21B 107.9
C22 C21 H21A 109.2
C22 C21 H21B 109.2
N8 C22 C21 110.3(2)
N8 C22 H22A 109.6
N8 C22 H22B 109.6
C21 C22 H22A 109.6
C21 C22 H22B 109.6
H22A C22 H22B 108.1
N7 C23 H23A 109.4
N7 C23 H23B 109.4
N7 C23 C24 111.0(2)
H23A C23 H23B 108.0
C24 C23 H23A 109.4
C24 C23 H23B 109.4
N8 C24 C23 110.8(2)
N8 C24 H24A 109.5
N8 C24 H24B 109.5
C23 C24 H24A 109.5
C23 C24 H24B 109.5
H24A C24 H24B 108.1
C2S C1S C7S 114.1(10)
C6S C1S C7S 124.0(9)
C6S C1S C2S 121.8(10)
C1S C2S H2S 120.5
C1S C2S C3S 119.1(8)
C3S C2S H2S 120.5
C2S C3S H3S 120.5
C2S C3S C4S 119.0(7)
C4S C3S H3S 120.5
C3S C4S H4S 122.0
C5S C4S C3S 116.0(9)
C5S C4S H4S 122.0
C4S C5S H5S 119.2
C6S C5S C4S 121.6(8)
C6S C5S H5S 119.2
C1S C6S C5S 122.4(8)
C1S C6S H6S 118.8
C5S C6S H6S 118.8

loop_
_geom_bond_atom_site_label_1
_geom_bond_atom_site_label_2
_geom_bond_distance
Br1 Mg2 2.4970(9)
Br2 Mg1 2.4787(9)
Br3 Mg3 2.4870(9)
Br4 Mg3 2.4887(9)
Br5 Mg3 2.4923(9)
Br6 Mg3 2.4937(9)
Mg1 N5 2.213(2)
Mg1 N6 2.193(3)
Mg1 N7 2.196(2)
Mg1 N8 2.205(2)
Mg2 N1 2.197(2)
Mg2 N2 2.177(2)
Mg2 N3 2.182(2)
Mg2 N4 2.197(2)
N1 C1 1.480(4)
N1 C2 1.481(4)
N1 C7 1.488(4)
N2 C3 1.485(4)
N2 C4 1.484(3)
N2 C9 1.487(4)
N3 C5 1.483(4)
N3 C6 1.480(4)
N3 C11 1.489(3)
N4 C8 1.490(3)
N4 C10 1.488(3)
N4 C12 1.492(4)
N5 C13 1.480(4)
N5 C14 1.482(4)
N5 C19 1.485(4)
N6 C15 1.489(4)
N6 C16 1.490(4)
N6 C21 1.483(4)
N7 C17 1.486(4)
N7 C18 1.485(4)
N7 C23 1.490(4)
N8 C20 1.488(3)
N8 C22 1.488(4)
N8 C24 1.485(3)
C1 H1A 0.9800
C1 H1B 0.9800
C1 H1C 0.9800
C2 H2A 0.9800
C2 H2B 0.9800
C2 H2C 0.9800
C3 H3A 0.9800
C3 H3B 0.9800
C3 H3C 0.9800
C4 H4A 0.9800
C4 H4B 0.9800
C4 H4C 0.9800
C5 H5A 0.9800
C5 H5B 0.9800
C5 H5C 0.9800
C6 H6A 0.9800
C6 H6B 0.9800
C6 H6C 0.9800
C7 H7A 0.9900
C7 H7B 0.9900
C7 C8 1.523(4)
C8 H8A 0.9900
C8 H8B 0.9900
C9 H9A 0.9900
C9 H9B 0.9900
C9 C10 1.524(4)
C10 H10A 0.9900
C10 H10B 0.9900
C11 H11A 0.9900
C11 H11B 0.9900
C11 C12 1.522(4)
C12 H12A 0.9900
C12 H12B 0.9900
C13 H13A 0.9800
C13 H13B 0.9800
C13 H13C 0.9800
C14 H14A 0.9800
C14 H14B 0.9800
C14 H14C 0.9800
C15 H15A 0.9800
C15 H15B 0.9800
C15 H15C 0.9800
C16 H16A 0.9800
C16 H16B 0.9800
C16 H16C 0.9800
C17 H17A 0.9800
C17 H17B 0.9800
C17 H17C 0.9800
C18 H18A 0.9800
C18 H18B 0.9800
C18 H18C 0.9800
C19 H19A 0.9900
C19 H19B 0.9900
C19 C20 1.523(4)
C20 H20A 0.9900
C20 H20B 0.9900
C21 H21A 0.9900
C21 H21B 0.9900
C21 C22 1.520(4)
C22 H22A 0.9900
C22 H22B 0.9900
C23 H23A 0.9900
C23 H23B 0.9900
C23 C24 1.516(4)
C24 H24A 0.9900
C24 H24B 0.9900
C7S H7SA 0.9800
C7S H7SB 0.9800
C7S H7SC 0.9800
C7S C1S 1.410(17)
C1S C2S 1.365(11)
C1S C6S 1.302(13)
C2S H2S 0.9500
C2S C3S 1.393(11)
C3S H3S 0.9500
C3S C4S 1.449(12)
C4S H4S 0.9500
C4S C5S 1.393(11)
C5S H5S 0.9500
C5S C6S 1.331(11)
C6S H6S 0.9500
